data_1570019
loop_
_publ_author_name
'Avigdori, Idan'
'Singh, Kuldeep'
'Fridman, Natalia'
'Gandelman, Mark'

_publ_section_title
;
 Nitrenium ions as new versatile reagents for electrophilic amination.
;
_journal_issue 43
_journal_name_full 'Chemical science'
_journal_page_first 12034
_journal_page_last 12040
_journal_paper_doi 10.1039/d3sc04268e
_journal_volume 14
_journal_year 2023
_chemical_formula_moiety 'C78 H90 I8 Li8 N18'
_chemical_formula_sum 'C78 H90 I8 Li8 N18'
_chemical_formula_weight 2350.39
_chemical_name_common 'Gandelman452b (Kuldeep)'
_space_group_crystal_system trigonal
_space_group_IT_number 148
_space_group_name_Hall '-R 3'
_space_group_name_H-M_alt 'R -3 :H'
_atom_sites_solution_hydrogens geom
_audit_creation_method SHELXL-2014/7
_audit_update_record
;
2022-11-23 deposited with the CCDC.	2023-09-26 downloaded from the CCDC.
;
_cell_angle_alpha 90
_cell_angle_beta 90
_cell_angle_gamma 120
_cell_formula_units_Z 3
_cell_length_a 17.321(3)
_cell_length_b 17.321(3)
_cell_length_c 25.467(5)
_cell_measurement_reflns_used 2591
_cell_measurement_temperature 200(2)
_cell_measurement_theta_max 25.064
_cell_measurement_theta_min 1.576
_cell_volume 6617(2)
_computing_cell_refinement 'APEX2 v2010.7-0 (Bruker AXS)'
_computing_data_collection 'Bruker Instrument Service v2010.7.0.0'
_computing_data_reduction 'SAINT V7.68A (Bruker AXS, 2009)'
_computing_molecular_graphics 'Olex2 (Dolomanov et al., 2009)'
_computing_publication_material 'Olex2 (Dolomanov et al., 2009)'
_computing_structure_refinement 'SHELXL-2018/3 (Sheldrick, 2018)'
_computing_structure_solution 'SHELXT 2014/4 (Sheldrick, 2014)'
_diffrn_ambient_temperature 200(2)
_diffrn_detector_area_resol_mean 95
_diffrn_measured_fraction_theta_full 0.988
_diffrn_measured_fraction_theta_max 0.988
_diffrn_measurement_device_type 'APEX2 (Bruker AXS)'
_diffrn_measurement_method '\f and \w scans'
_diffrn_radiation_type MoK\a
_diffrn_radiation_wavelength 0.71073
_diffrn_reflns_av_R_equivalents 0.0768
_diffrn_reflns_av_unetI/netI 0.1016
_diffrn_reflns_Laue_measured_fraction_full 0.988
_diffrn_reflns_Laue_measured_fraction_max 0.988
_diffrn_reflns_limit_h_max 10
_diffrn_reflns_limit_h_min -20
_diffrn_reflns_limit_k_max 20
_diffrn_reflns_limit_k_min -19
_diffrn_reflns_limit_l_max 29
_diffrn_reflns_limit_l_min -15
_diffrn_reflns_number 6203
_diffrn_reflns_point_group_measured_fraction_full 0.988
_diffrn_reflns_point_group_measured_fraction_max 0.988
_diffrn_reflns_theta_full 25.064
_diffrn_reflns_theta_max 25.064
_diffrn_reflns_theta_min 1.576
_exptl_absorpt_coefficient_mu 2.864
_exptl_absorpt_correction_T_max 0.607
_exptl_absorpt_correction_T_min 0.565
_exptl_absorpt_correction_type multi-scan
_exptl_absorpt_process_details 'SADABS V2008/1 (Bruker AXS)'
_exptl_crystal_colour colorless
_exptl_crystal_density_diffrn 1.769
_exptl_crystal_description cube
_exptl_crystal_F_000 3396
_exptl_crystal_size_max 0.210
_exptl_crystal_size_mid 0.180
_exptl_crystal_size_min 0.180
_refine_diff_density_max 0.772
_refine_diff_density_min -1.208
_refine_diff_density_rms 0.136
_refine_ls_extinction_method none
_refine_ls_goodness_of_fit_ref 0.875
_refine_ls_hydrogen_treatment constr
_refine_ls_matrix_type full
_refine_ls_number_parameters 172
_refine_ls_number_reflns 2591
_refine_ls_number_restraints 0
_refine_ls_restrained_S_all 0.875
_refine_ls_R_factor_all 0.0741
_refine_ls_R_factor_gt 0.0387
_refine_ls_shift/su_max 0.001
_refine_ls_shift/su_mean 0.000
_refine_ls_structure_factor_coef Fsqd
_refine_ls_weighting_details 'w=1/[\s^2^(Fo^2^)+(0.0048P)^2^] where P=(Fo^2^+2Fc^2^)/3'
_refine_ls_weighting_scheme calc
_refine_ls_wR_factor_gt 0.0616
_refine_ls_wR_factor_ref 0.0685
_reflns_Friedel_coverage 0.000
_reflns_number_gt 1691
_reflns_number_total 2591
_reflns_threshold_expression 'I > 2\s(I)'
_cod_data_source_file d3sc04268e2.cif
_cod_data_source_block Gandelman452b
_cod_depositor_comments 'Adding full bibliography for 1570018--1570021.cif.'
_cod_original_cell_volume 6617(3)
_cod_database_code 1570019
_shelx_shelxl_version_number 2014/7
_shelx_space_group_comment
;
The symmetry employed for this shelxl refinement is uniquely defined
by the following loop, which should always be used as a source of
symmetry information in preference to the above space-group names.
They are only intended as comments.
;
_shelx_estimated_absorpt_t_min 0.585
_shelx_estimated_absorpt_t_max 0.627

loop_
_space_group_symop_operation_xyz
'x, y, z'
'-y, x-y, z'
'-x+y, -x, z'
'x+2/3, y+1/3, z+1/3'
'-y+2/3, x-y+1/3, z+1/3'
'-x+y+2/3, -x+1/3, z+1/3'
'x+1/3, y+2/3, z+2/3'
'-y+1/3, x-y+2/3, z+2/3'
'-x+y+1/3, -x+2/3, z+2/3'
'-x, -y, -z'
'y, -x+y, -z'
'x-y, x, -z'
'-x+2/3, -y+1/3, -z+1/3'
'y+2/3, -x+y+1/3, -z+1/3'
'x-y+2/3, x+1/3, -z+1/3'
'-x+1/3, -y+2/3, -z+2/3'
'y+1/3, -x+y+2/3, -z+2/3'
'x-y+1/3, x+2/3, -z+2/3'

loop_
_atom_site_label
_atom_site_type_symbol
_atom_site_fract_x
_atom_site_fract_y
_atom_site_fract_z
_atom_site_U_iso_or_equiv
_atom_site_adp_type
_atom_site_occupancy
_atom_site_site_symmetry_order
_atom_site_calc_flag
_atom_site_refinement_flags_posn
_atom_site_refinement_flags_adp
_atom_site_refinement_flags_occupancy
_atom_site_disorder_assembly
_atom_site_disorder_group
I1 I 0.51997(3) 0.18310(3) 0.76451(2) 0.02531(13) Uani 1 1 d . . . . .
I2 I 0.6667 0.3333 0.60983(3) 0.0361(2) Uani 1 3 d S T P . .
N1 N 0.3459(3) 0.2823(3) 0.79231(19) 0.0256(13) Uani 1 1 d . . . . .
N2 N 0.3438(3) 0.2630(3) 0.73766(19) 0.0267(13) Uani 1 1 d . . . . .
N3 N 0.4203(3) 0.3409(3) 0.71728(17) 0.0258(13) Uani 1 1 d . . . . .
C1 C 0.2914(4) 0.2002(4) 0.8227(2) 0.047(2) Uani 1 1 d . . . . .
H1A H 0.2283 0.1828 0.8196 0.071 Uiso 1 1 calc R U . . .
H1B H 0.3092 0.2109 0.8597 0.071 Uiso 1 1 calc R U . . .
H1C H 0.3003 0.1524 0.8090 0.071 Uiso 1 1 calc R U . . .
C2 C 0.2603(4) 0.2444(4) 0.7113(2) 0.0424(19) Uani 1 1 d . . . . .
H2A H 0.2105 0.1896 0.7258 0.064 Uiso 1 1 calc R U . . .
H2B H 0.2652 0.2368 0.6736 0.064 Uiso 1 1 calc R U . . .
H2C H 0.2497 0.2942 0.7172 0.064 Uiso 1 1 calc R U . . .
C3 C 0.4458(5) 0.3219(5) 0.6662(2) 0.053(2) Uani 1 1 d . . . . .
H3A H 0.4446 0.2648 0.6679 0.079 Uiso 1 1 calc R U . . .
H3B H 0.5060 0.3694 0.6572 0.079 Uiso 1 1 calc R U . . .
H3C H 0.4037 0.3187 0.6394 0.079 Uiso 1 1 calc R U . . .
C4 C 0.3312(4) 0.3547(4) 0.8024(2) 0.0253(16) Uani 1 1 d . . . . .
C5 C 0.2873(4) 0.3618(5) 0.8462(2) 0.0392(18) Uani 1 1 d . . . . .
H5 H 0.2615 0.3151 0.8714 0.047 Uiso 1 1 calc R U . . .
C6 C 0.2818(5) 0.4398(6) 0.8526(3) 0.052(2) Uani 1 1 d . . . . .
H6 H 0.2515 0.4446 0.8823 0.063 Uiso 1 1 calc R U . . .
C7 C 0.3178(5) 0.5076(5) 0.8180(3) 0.054(2) Uani 1 1 d . . . . .
H7 H 0.3126 0.5591 0.8235 0.065 Uiso 1 1 calc R U . . .
C8 C 0.3624(4) 0.5021(5) 0.7746(3) 0.0333(17) Uani 1 1 d . . . . .
C9 C 0.4063(5) 0.5740(5) 0.7375(3) 0.046(2) Uani 1 1 d . . . . .
H9 H 0.4041 0.6273 0.7421 0.055 Uiso 1 1 calc R U . . .
C10 C 0.4512(5) 0.5656(5) 0.6958(3) 0.056(2) Uani 1 1 d . . . . .
H10 H 0.4812 0.6137 0.6718 0.067 Uiso 1 1 calc R U . . .
C11 C 0.4533(5) 0.4880(5) 0.6881(3) 0.0425(19) Uani 1 1 d . . . . .
H11 H 0.4829 0.4829 0.6580 0.051 Uiso 1 1 calc R U . . .
C12 C 0.4149(4) 0.4193(4) 0.7218(2) 0.0215(15) Uani 1 1 d . . . . .
C13 C 0.3682(4) 0.4245(4) 0.7656(2) 0.0195(14) Uani 1 1 d . . . . .
Li1 Li 0.4903(7) 0.3266(7) 0.7880(4) 0.035(3) Uani 1 1 d . . . . .
Li2 Li 0.6667 0.3333 0.7164(7) 0.031(5) Uani 1 3 d S T P . .

loop_
_atom_site_aniso_label
_atom_site_aniso_U_11
_atom_site_aniso_U_22
_atom_site_aniso_U_33
_atom_site_aniso_U_23
_atom_site_aniso_U_13
_atom_site_aniso_U_12
I1 0.0267(3) 0.0244(3) 0.0269(2) -0.0007(2) -0.0013(2) 0.0143(2)
I2 0.0371(3) 0.0371(3) 0.0341(5) 0.000 0.000 0.01854(17)
N1 0.025(3) 0.020(3) 0.027(3) 0.010(3) -0.002(2) 0.008(3)
N2 0.026(3) 0.020(3) 0.034(3) -0.005(3) -0.008(3) 0.011(3)
N3 0.025(3) 0.035(4) 0.021(3) 0.000(3) 0.005(2) 0.018(3)
C1 0.032(4) 0.034(5) 0.068(5) 0.024(4) 0.000(4) 0.011(4)
C2 0.028(4) 0.032(4) 0.065(5) -0.011(4) -0.021(4) 0.013(4)
C3 0.060(6) 0.071(6) 0.047(5) 0.005(4) 0.006(4) 0.048(5)
C4 0.014(4) 0.034(4) 0.026(4) -0.009(3) -0.010(3) 0.010(3)
C5 0.031(4) 0.056(5) 0.031(4) 0.002(4) 0.002(3) 0.023(4)
C6 0.038(5) 0.094(7) 0.042(5) -0.026(5) -0.012(4) 0.045(5)
C7 0.057(6) 0.058(6) 0.069(6) -0.036(5) -0.039(5) 0.045(5)
C8 0.023(4) 0.034(5) 0.040(5) -0.014(4) -0.022(3) 0.012(4)
C9 0.038(5) 0.020(4) 0.080(6) -0.009(4) -0.039(5) 0.015(4)
C10 0.035(5) 0.027(5) 0.083(6) 0.025(5) -0.026(5) -0.002(4)
C11 0.029(4) 0.044(5) 0.056(5) 0.018(4) -0.003(4) 0.020(4)
C12 0.015(3) 0.023(4) 0.023(4) 0.007(3) -0.008(3) 0.008(3)
C13 0.017(3) 0.014(3) 0.026(4) -0.005(3) -0.014(3) 0.007(3)
Li1 0.035(7) 0.030(7) 0.044(7) -0.002(6) 0.009(6) 0.020(6)
Li2 0.025(7) 0.025(7) 0.042(12) 0.000 0.000 0.013(3)

loop_
_atom_type_symbol
_atom_type_description
_atom_type_scat_dispersion_real
_atom_type_scat_dispersion_imag
_atom_type_scat_source
C C 0.0033 0.0016 'International Tables Vol C Tables 4.2.6.8 and 6.1.1.4'
H H 0.0000 0.0000 'International Tables Vol C Tables 4.2.6.8 and 6.1.1.4'
I I -0.4742 1.8119 'International Tables Vol C Tables 4.2.6.8 and 6.1.1.4'
Li Li -0.0003 0.0001 'International Tables Vol C Tables 4.2.6.8 and 6.1.1.4'
N N 0.0061 0.0033 'International Tables Vol C Tables 4.2.6.8 and 6.1.1.4'

loop_
_geom_angle_atom_site_label_1
_geom_angle_atom_site_label_2
_geom_angle_atom_site_label_3
_geom_angle
_geom_angle_site_symmetry_1
_geom_angle_site_symmetry_3
_geom_angle_publ_flag
Li1 I1 Li2 76.1(2) . . ?
Li1 I1 Li1 129.3(4) . 2_655 ?
Li2 I1 Li1 75.2(2) . 2_655 ?
Li1 I1 Li1 81.8(3) . 18_546 ?
Li2 I1 Li1 123.8(4) . 18_546 ?
Li1 I1 Li1 80.7(3) 2_655 18_546 ?
C4 N1 N2 112.8(4) . . ?
C4 N1 C1 116.4(5) . . ?
N2 N1 C1 110.9(5) . . ?
C4 N1 Li1 111.8(5) . . ?
N2 N1 Li1 85.7(4) . . ?
C1 N1 Li1 115.3(5) . . ?
N1 N2 N3 103.2(4) . . ?
N1 N2 C2 113.7(5) . . ?
N3 N2 C2 112.6(5) . . ?
N1 N2 Li1 60.3(3) . . ?
N3 N2 Li1 61.6(4) . . ?
C2 N2 Li1 167.8(5) . . ?
C12 N3 N2 113.6(5) . . ?
C12 N3 C3 117.5(5) . . ?
N2 N3 C3 110.5(5) . . ?
C12 N3 Li1 109.8(4) . . ?
N2 N3 Li1 84.4(4) . . ?
C3 N3 Li1 116.5(5) . . ?
N1 C1 H1A 109.5 . . ?
N1 C1 H1B 109.5 . . ?
H1A C1 H1B 109.5 . . ?
N1 C1 H1C 109.5 . . ?
H1A C1 H1C 109.5 . . ?
H1B C1 H1C 109.5 . . ?
N2 C2 H2A 109.5 . . ?
N2 C2 H2B 109.5 . . ?
H2A C2 H2B 109.5 . . ?
N2 C2 H2C 109.5 . . ?
H2A C2 H2C 109.5 . . ?
H2B C2 H2C 109.5 . . ?
N3 C3 H3A 109.5 . . ?
N3 C3 H3B 109.5 . . ?
H3A C3 H3B 109.5 . . ?
N3 C3 H3C 109.5 . . ?
H3A C3 H3C 109.5 . . ?
H3B C3 H3C 109.5 . . ?
C5 C4 C13 119.6(6) . . ?
C5 C4 N1 124.8(6) . . ?
C13 C4 N1 115.6(5) . . ?
C4 C5 C6 118.6(7) . . ?
C4 C5 H5 120.7 . . ?
C6 C5 H5 120.7 . . ?
C7 C6 C5 122.5(7) . . ?
C7 C6 H6 118.7 . . ?
C5 C6 H6 118.7 . . ?
C6 C7 C8 119.7(7) . . ?
C6 C7 H7 120.1 . . ?
C8 C7 H7 120.1 . . ?
C7 C8 C13 120.2(7) . . ?
C7 C8 C9 122.6(7) . . ?
C13 C8 C9 117.2(6) . . ?
C10 C9 C8 120.0(7) . . ?
C10 C9 H9 120.0 . . ?
C8 C9 H9 120.0 . . ?
C9 C10 C11 120.6(7) . . ?
C9 C10 H10 119.7 . . ?
C11 C10 H10 119.7 . . ?
C12 C11 C10 122.0(7) . . ?
C12 C11 H11 119.0 . . ?
C10 C11 H11 119.0 . . ?
C11 C12 C13 119.8(6) . . ?
C11 C12 N3 123.9(6) . . ?
C13 C12 N3 116.3(5) . . ?
C12 C13 C4 120.3(6) . . ?
C12 C13 C8 120.3(6) . . ?
C4 C13 C8 119.3(6) . . ?
N1 Li1 N3 60.2(3) . . ?
N1 Li1 N2 33.9(2) . . ?
N3 Li1 N2 34.0(2) . . ?
N1 Li1 I1 111.9(4) . . ?
N3 Li1 I1 105.7(4) . . ?
N2 Li1 I1 95.3(4) . . ?
N1 Li1 I1 142.5(5) . 3_665 ?
N3 Li1 I1 95.7(4) . 3_665 ?
N2 Li1 I1 129.7(4) . 3_665 ?
I1 Li1 I1 101.7(3) . 3_665 ?
N1 Li1 I1 95.4(4) . 17_556 ?
N3 Li1 I1 151.1(5) . 17_556 ?
N2 Li1 I1 128.1(4) . 17_556 ?
I1 Li1 I1 97.6(3) . 17_556 ?
I1 Li1 I1 96.2(3) 3_665 17_556 ?
N1 Li1 Li2 148.0(5) . . ?
N3 Li1 Li2 95.0(4) . . ?
N2 Li1 Li2 114.5(4) . . ?
I1 Li1 Li2 52.02(17) . . ?
I1 Li1 Li2 51.70(17) 3_665 . ?
I1 Li1 Li2 113.0(4) 17_556 . ?
I2 Li2 I1 115.5(3) . 2_655 ?
I2 Li2 I1 115.5(3) . . ?
I1 Li2 I1 102.9(4) 2_655 . ?
I2 Li2 I1 115.5(3) . 3_665 ?
I1 Li2 I1 102.9(4) 2_655 3_665 ?
I1 Li2 I1 102.9(4) . 3_665 ?
I2 Li2 Li1 121.3(3) . 2_655 ?
I1 Li2 Li1 51.8(2) 2_655 2_655 ?
I1 Li2 Li1 53.1(2) . 2_655 ?
I1 Li2 Li1 123.2(6) 3_665 2_655 ?
I2 Li2 Li1 121.3(3) . 3_665 ?
I1 Li2 Li1 53.1(2) 2_655 3_665 ?
I1 Li2 Li1 123.2(6) . 3_665 ?
I1 Li2 Li1 51.8(2) 3_665 3_665 ?
Li1 Li2 Li1 95.4(4) 2_655 3_665 ?
I2 Li2 Li1 121.3(3) . . ?
I1 Li2 Li1 123.2(6) 2_655 . ?
I1 Li2 Li1 51.8(2) . . ?
I1 Li2 Li1 53.1(2) 3_665 . ?
Li1 Li2 Li1 95.4(4) 2_655 . ?
Li1 Li2 Li1 95.4(4) 3_665 . ?

loop_
_geom_bond_atom_site_label_1
_geom_bond_atom_site_label_2
_geom_bond_distance
_geom_bond_site_symmetry_2
_geom_bond_publ_flag
I1 Li1 2.842(11) . ?
I1 Li2 2.849(8) . ?
I1 Li1 2.903(11) 2_655 ?
I1 Li1 2.938(11) 18_546 ?
I2 Li2 2.714(18) . ?
N1 C4 1.423(7) . ?
N1 N2 1.428(6) . ?
N1 C1 1.473(7) . ?
N1 Li1 2.221(12) . ?
N2 N3 1.435(6) . ?
N2 C2 1.476(7) . ?
N2 Li1 2.550(12) . ?
N3 C12 1.412(7) . ?
N3 C3 1.462(7) . ?
N3 Li1 2.254(12) . ?
C1 H1A 0.9800 . ?
C1 H1B 0.9800 . ?
C1 H1C 0.9800 . ?
C2 H2A 0.9800 . ?
C2 H2B 0.9800 . ?
C2 H2C 0.9800 . ?
C3 H3A 0.9800 . ?
C3 H3B 0.9800 . ?
C3 H3C 0.9800 . ?
C4 C5 1.390(8) . ?
C4 C13 1.406(8) . ?
C5 C6 1.410(10) . ?
C5 H5 0.9500 . ?
C6 C7 1.345(10) . ?
C6 H6 0.9500 . ?
C7 C8 1.379(9) . ?
C7 H7 0.9500 . ?
C8 C13 1.417(8) . ?
C8 C9 1.440(9) . ?
C9 C10 1.367(9) . ?
C9 H9 0.9500 . ?
C10 C11 1.376(10) . ?
C10 H10 0.9500 . ?
C11 C12 1.344(8) . ?
C11 H11 0.9500 . ?
C12 C13 1.406(8) . ?
Li1 I1 2.903(11) 3_665 ?
Li1 I1 2.938(11) 17_556 ?
Li1 Li2 3.509(14) . ?
Li2 I1 2.849(8) 2_655 ?
Li2 I1 2.849(8) 3_665 ?
Li2 Li1 3.509(14) 2_655 ?
Li2 Li1 3.509(14) 3_665 ?

loop_
_geom_torsion_atom_site_label_1
_geom_torsion_atom_site_label_2
_geom_torsion_atom_site_label_3
_geom_torsion_atom_site_label_4
_geom_torsion
_geom_torsion_site_symmetry_1
_geom_torsion_site_symmetry_2
_geom_torsion_site_symmetry_3
_geom_torsion_site_symmetry_4
_geom_torsion_publ_flag
C4 N1 N2 N3 66.0(5) . . . . ?
C1 N1 N2 N3 -161.4(4) . . . . ?
Li1 N1 N2 N3 -45.8(4) . . . . ?
C4 N1 N2 C2 -56.3(6) . . . . ?
C1 N1 N2 C2 76.3(6) . . . . ?
Li1 N1 N2 C2 -168.2(5) . . . . ?
C4 N1 N2 Li1 111.9(5) . . . . ?
C1 N1 N2 Li1 -115.5(5) . . . . ?
N1 N2 N3 C12 -64.1(5) . . . . ?
C2 N2 N3 C12 58.9(6) . . . . ?
Li1 N2 N3 C12 -109.2(5) . . . . ?
N1 N2 N3 C3 161.3(5) . . . . ?
C2 N2 N3 C3 -75.7(6) . . . . ?
Li1 N2 N3 C3 116.2(5) . . . . ?
N1 N2 N3 Li1 45.1(4) . . . . ?
C2 N2 N3 Li1 168.1(5) . . . . ?
N2 N1 C4 C5 146.4(6) . . . . ?
C1 N1 C4 C5 16.5(9) . . . . ?
Li1 N1 C4 C5 -118.9(6) . . . . ?
N2 N1 C4 C13 -36.4(7) . . . . ?
C1 N1 C4 C13 -166.3(5) . . . . ?
Li1 N1 C4 C13 58.3(7) . . . . ?
C13 C4 C5 C6 -0.5(9) . . . . ?
N1 C4 C5 C6 176.6(6) . . . . ?
C4 C5 C6 C7 -0.4(10) . . . . ?
C5 C6 C7 C8 -0.2(11) . . . . ?
C6 C7 C8 C13 1.6(10) . . . . ?
C6 C7 C8 C9 -176.8(6) . . . . ?
C7 C8 C9 C10 178.5(6) . . . . ?
C13 C8 C9 C10 0.1(9) . . . . ?
C8 C9 C10 C11 1.4(11) . . . . ?
C9 C10 C11 C12 -2.5(11) . . . . ?
C10 C11 C12 C13 2.1(10) . . . . ?
C10 C11 C12 N3 -175.8(6) . . . . ?
N2 N3 C12 C11 -149.7(6) . . . . ?
C3 N3 C12 C11 -18.5(9) . . . . ?
Li1 N3 C12 C11 117.8(6) . . . . ?
N2 N3 C12 C13 32.3(7) . . . . ?
C3 N3 C12 C13 163.5(5) . . . . ?
Li1 N3 C12 C13 -60.2(6) . . . . ?
C11 C12 C13 C4 -177.0(6) . . . . ?
N3 C12 C13 C4 1.0(8) . . . . ?
C11 C12 C13 C8 -0.6(8) . . . . ?
N3 C12 C13 C8 177.4(5) . . . . ?
C5 C4 C13 C12 178.4(5) . . . . ?
N1 C4 C13 C12 1.0(8) . . . . ?
C5 C4 C13 C8 1.9(8) . . . . ?
N1 C4 C13 C8 -175.5(5) . . . . ?
C7 C8 C13 C12 -178.9(6) . . . . ?
C9 C8 C13 C12 -0.4(8) . . . . ?
C7 C8 C13 C4 -2.5(9) . . . . ?
C9 C8 C13 C4 176.0(5) . . . . ?
